data_7036607
loop_
_publ_author_name
'Lochenie, Charles'
'Heinz, Julia'
'Milius, Wolfgang'
'Weber, Birgit'

_publ_section_title
;
 Iron(ii) spin crossover complexes with diaminonaphthalene-based Schiff
 base-like ligands: mononuclear complexes.
;
_journal_issue 41
_journal_name_full 'Dalton transactions (Cambridge, England : 2003)'
_journal_page_first 18065
_journal_page_last 18077
_journal_paper_doi 10.1039/c5dt03048j
_journal_volume 44
_journal_year 2015
_chemical_formula_moiety 'C46 H42 Fe N4 O6'
_chemical_formula_sum 'C46 H42 Fe N4 O6'
_chemical_formula_weight 802.68
_chemical_name_common '[FeL20a(phpy)2]'
_chemical_name_systematic
;
 ?
;
_space_group_crystal_system triclinic
_space_group_IT_number 2
_space_group_name_Hall '-P 1'
_space_group_name_H-M_alt 'P -1'
_symmetry_space_group_name_Hall '-P 1'
_symmetry_space_group_name_H-M 'P -1'
_atom_sites_solution_hydrogens geom
_audit_creation_date 2014-03-06
_audit_creation_method SHELXL-2013
_audit_update_record
;
2015-08-07 deposited with the CCDC.
2015-09-22 downloaded from the CCDC.
;
_cell_angle_alpha 77.012(5)
_cell_angle_beta 88.090(5)
_cell_angle_gamma 84.122(5)
_cell_formula_units_Z 2
_cell_length_a 11.5899(7)
_cell_length_b 11.9233(7)
_cell_length_c 14.3604(9)
_cell_measurement_reflns_used 6444
_cell_measurement_temperature 133(2)
_cell_measurement_theta_max 24.6
_cell_measurement_theta_min 1.5
_cell_volume 1923.4(2)
_computing_cell_refinement X-AREA-STOE
_computing_data_collection X-AREA-STOE
_computing_data_reduction X-AREA-STOE
_computing_molecular_graphics ORTEP-III
_computing_publication_material PLATON
_computing_structure_refinement 'SHELXL-2013 (Sheldrick, 2013)'
_computing_structure_solution SIR97
_diffrn_ambient_temperature 133(2)
_diffrn_measured_fraction_theta_full 0.925
_diffrn_measured_fraction_theta_max 0.996
_diffrn_measurement_device 'image-plate area detector'
_diffrn_measurement_device_type STOE-IPDSII
_diffrn_measurement_method Omega-Scan
_diffrn_radiation_monochromator graphite
_diffrn_radiation_source 'fine-focus sealed tube'
_diffrn_radiation_type MoK\a
_diffrn_radiation_wavelength 0.71069
_diffrn_reflns_av_R_equivalents 0.1815
_diffrn_reflns_av_unetI/netI 0.1356
_diffrn_reflns_laue_measured_fraction_full 0.925
_diffrn_reflns_laue_measured_fraction_max 0.996
_diffrn_reflns_limit_h_max 13
_diffrn_reflns_limit_h_min -13
_diffrn_reflns_limit_k_max 13
_diffrn_reflns_limit_k_min -13
_diffrn_reflns_limit_l_max 16
_diffrn_reflns_limit_l_min -16
_diffrn_reflns_number 22912
_diffrn_reflns_point_group_measured_fraction_full 0.925
_diffrn_reflns_point_group_measured_fraction_max 0.996
_diffrn_reflns_theta_full 25.240
_diffrn_reflns_theta_max 24.584
_diffrn_reflns_theta_min 1.455
_exptl_absorpt_coefficient_mu 0.449
_exptl_absorpt_correction_type none
_exptl_crystal_colour black
_exptl_crystal_density_diffrn 1.386
_exptl_crystal_description block
_exptl_crystal_F_000 840
_exptl_crystal_size_max 0.19
_exptl_crystal_size_mid 0.10
_exptl_crystal_size_min 0.07
_refine_diff_density_max 0.780
_refine_diff_density_min -0.342
_refine_diff_density_rms 0.098
_refine_ls_extinction_method none
_refine_ls_goodness_of_fit_ref 0.941
_refine_ls_hydrogen_treatment constr
_refine_ls_matrix_type full
_refine_ls_number_parameters 514
_refine_ls_number_reflns 6444
_refine_ls_number_restraints 0
_refine_ls_restrained_S_all 0.941
_refine_ls_R_factor_all 0.1224
_refine_ls_R_factor_gt 0.0732
_refine_ls_shift/su_max 0.000
_refine_ls_shift/su_mean 0.000
_refine_ls_structure_factor_coef Fsqd
_refine_ls_weighting_details 'w=1/[\s^2^(Fo^2^)+(0.0792P)^2^] where P=(Fo^2^+2Fc^2^)/3'
_refine_ls_weighting_scheme calc
_refine_ls_wR_factor_gt 0.1575
_refine_ls_wR_factor_ref 0.1785
_reflns_number_gt 3802
_reflns_number_total 6444
_reflns_threshold_expression 'I > 2\s(I)'
_cod_data_source_file c5dt03048j2.cif
_cod_data_source_block cl017
_cod_depositor_comments 'Adding full bibliography for 7036604--7036611.cif.'
_cod_database_code 7036607
_shelx_space_group_comment
;
The symmetry employed for this shelxl refinement is uniquely defined
by the following loop, which should always be used as a source of
symmetry information in preference to the above space-group names.
They are only intended as comments.
;

loop_
_space_group_symop_operation_xyz
'x, y, z'
'-x, -y, -z'

loop_
_atom_site_label
_atom_site_type_symbol
_atom_site_fract_x
_atom_site_fract_y
_atom_site_fract_z
_atom_site_U_iso_or_equiv
_atom_site_adp_type
_atom_site_occupancy
_atom_site_site_symmetry_order
_atom_site_calc_flag
_atom_site_refinement_flags_posn
_atom_site_refinement_flags_adp
C1 C 0.7864(4) 0.5175(4) 0.0715(3) 0.0464(11) Uani 1 1 d . .
C2 C 0.8601(4) 0.5731(4) 0.1202(3) 0.0474(12) Uani 1 1 d . .
C3 C 0.8522(4) 0.5681(4) 0.2194(3) 0.0455(11) Uani 1 1 d . .
H3 H 0.9071 0.6061 0.2455 0.055 Uiso 1 1 calc R U
C4 C 0.7731(4) 0.5235(4) 0.3768(3) 0.0463(12) Uani 1 1 d . .
C5 C 0.8463(5) 0.5751(4) 0.4212(3) 0.0485(12) Uani 1 1 d . .
H5 H 0.9062 0.6142 0.3850 0.058 Uiso 1 1 calc R U
C6 C 0.8364(5) 0.5729(4) 0.5199(3) 0.0492(12) Uani 1 1 d . .
C7 C 0.9149(5) 0.6217(4) 0.5688(4) 0.0542(13) Uani 1 1 d . .
H7 H 0.9759 0.6605 0.5341 0.065 Uiso 1 1 calc R U
C8 C 0.9048(5) 0.6144(4) 0.6646(4) 0.0559(13) Uani 1 1 d . .
H8 H 0.9587 0.6475 0.6962 0.067 Uiso 1 1 calc R U
C9 C 0.8156(5) 0.5583(4) 0.7162(4) 0.0577(14) Uani 1 1 d . .
H9 H 0.8099 0.5524 0.7832 0.069 Uiso 1 1 calc R U
C10 C 0.7361(5) 0.5118(4) 0.6722(4) 0.0542(13) Uani 1 1 d . .
H10 H 0.6748 0.4757 0.7087 0.065 Uiso 1 1 calc R U
C11 C 0.7437(4) 0.5166(4) 0.5730(3) 0.0469(12) Uani 1 1 d . .
C12 C 0.6655(4) 0.4675(4) 0.5249(3) 0.0469(12) Uani 1 1 d . .
H12 H 0.6005 0.4353 0.5587 0.056 Uiso 1 1 calc R U
C13 C 0.6808(4) 0.4650(4) 0.4299(3) 0.0454(11) Uani 1 1 d . .
C14 C 0.5400(4) 0.3375(4) 0.4180(4) 0.0486(12) Uani 1 1 d . .
H14 H 0.5294 0.3293 0.4850 0.058 Uiso 1 1 calc R U
C15 C 0.4730(4) 0.2728(4) 0.3738(3) 0.0465(12) Uani 1 1 d . .
C16 C 0.4774(5) 0.2774(4) 0.2740(4) 0.0509(12) Uani 1 1 d . .
C17 C 0.7874(5) 0.5352(4) -0.0358(3) 0.0536(13) Uani 1 1 d . .
H17A H 0.8590 0.4962 -0.0566 0.080 Uiso 1 1 calc R U
H17B H 0.7835 0.6181 -0.0649 0.080 Uiso 1 1 calc R U
H17C H 0.7203 0.5028 -0.0557 0.080 Uiso 1 1 calc R U
C18 C 0.9480(5) 0.6419(4) 0.0649(4) 0.0505(12) Uani 1 1 d . .
C19 C 1.1110(5) 0.7455(4) 0.0745(4) 0.0571(13) Uani 1 1 d . .
H19A H 1.1414 0.7152 0.0188 0.069 Uiso 1 1 calc R U
H19B H 1.1763 0.7414 0.1183 0.069 Uiso 1 1 calc R U
C20 C 1.0615(5) 0.8696(4) 0.0413(4) 0.0602(14) Uani 1 1 d . .
H20A H 0.9974 0.8737 -0.0025 0.090 Uiso 1 1 calc R U
H20B H 1.1221 0.9157 0.0082 0.090 Uiso 1 1 calc R U
H20C H 1.0328 0.9000 0.0966 0.090 Uiso 1 1 calc R U
C21 C 0.3995(5) 0.2155(4) 0.2255(4) 0.0571(13) Uani 1 1 d . .
H21A H 0.4057 0.2432 0.1561 0.086 Uiso 1 1 calc R U
H21B H 0.3191 0.2306 0.2461 0.086 Uiso 1 1 calc R U
H21C H 0.4228 0.1321 0.2427 0.086 Uiso 1 1 calc R U
C22 C 0.3943(5) 0.1983(4) 0.4347(4) 0.0546(13) Uani 1 1 d . .
C23 C 0.3194(5) 0.1377(5) 0.5928(4) 0.0630(15) Uani 1 1 d . .
H23A H 0.2472 0.1317 0.5601 0.076 Uiso 1 1 calc R U
H23B H 0.2980 0.1727 0.6481 0.076 Uiso 1 1 calc R U
C24 C 0.3813(6) 0.0184(5) 0.6276(4) 0.0750(17) Uani 1 1 d . .
H24A H 0.4041 -0.0154 0.5727 0.112 Uiso 1 1 calc R U
H24B H 0.3294 -0.0307 0.6697 0.112 Uiso 1 1 calc R U
H24C H 0.4507 0.0240 0.6629 0.112 Uiso 1 1 calc R U
C25 C 0.4993(5) 0.5818(4) 0.1183(3) 0.0517(12) Uani 1 1 d . .
H25 H 0.5004 0.5167 0.0903 0.062 Uiso 1 1 calc R U
C26 C 0.4405(5) 0.6841(4) 0.0723(4) 0.0537(13) Uani 1 1 d . .
H26 H 0.4071 0.6889 0.0118 0.064 Uiso 1 1 calc R U
C27 C 0.4287(4) 0.7807(4) 0.1123(4) 0.0512(12) Uani 1 1 d . .
C28 C 0.4811(5) 0.7655(4) 0.2016(3) 0.0514(12) Uani 1 1 d . .
H28 H 0.4752 0.8273 0.2338 0.062 Uiso 1 1 calc R U
C29 C 0.5413(4) 0.6611(4) 0.2429(3) 0.0502(12) Uani 1 1 d . .
H29 H 0.5745 0.6531 0.3039 0.060 Uiso 1 1 calc R U
C30 C 0.3743(4) 0.8943(4) 0.0615(4) 0.0516(12) Uani 1 1 d . .
C31 C 0.3789(5) 0.9252(4) -0.0382(4) 0.0557(13) Uani 1 1 d . .
H31 H 0.4160 0.8724 -0.0731 0.067 Uiso 1 1 calc R U
C32 C 0.3289(5) 1.0338(5) -0.0871(4) 0.0629(15) Uani 1 1 d . .
H32 H 0.3331 1.0545 -0.1549 0.075 Uiso 1 1 calc R U
C33 C 0.2741(5) 1.1107(5) -0.0377(5) 0.0673(16) Uani 1 1 d . .
H33 H 0.2404 1.1841 -0.0712 0.081 Uiso 1 1 calc R U
C34 C 0.2681(5) 1.0801(4) 0.0618(4) 0.0619(14) Uani 1 1 d . .
H34 H 0.2295 1.1328 0.0960 0.074 Uiso 1 1 calc R U
C35 C 0.3181(5) 0.9732(4) 0.1114(4) 0.0568(13) Uani 1 1 d . .
H35 H 0.3142 0.9536 0.1792 0.068 Uiso 1 1 calc R U
C36 C 0.7935(5) 0.2170(4) 0.2117(3) 0.0520(13) Uani 1 1 d . .
H36 H 0.7522 0.2386 0.1533 0.062 Uiso 1 1 calc R U
C37 C 0.8741(5) 0.1201(4) 0.2255(4) 0.0554(13) Uani 1 1 d . .
H37 H 0.8865 0.0779 0.1767 0.067 Uiso 1 1 calc R U
C38 C 0.9365(4) 0.0844(4) 0.3094(3) 0.0479(12) Uani 1 1 d . .
C39 C 0.9107(5) 0.1494(4) 0.3788(4) 0.0538(13) Uani 1 1 d . .
H39 H 0.9491 0.1281 0.4385 0.065 Uiso 1 1 calc R U
C40 C 0.8295(4) 0.2444(4) 0.3602(4) 0.0508(12) Uani 1 1 d . .
H40 H 0.8136 0.2863 0.4089 0.061 Uiso 1 1 calc R U
C41 C 1.0279(5) -0.0140(4) 0.3261(3) 0.0499(12) Uani 1 1 d . .
C42 C 1.0105(5) -0.1177(4) 0.3019(4) 0.0557(13) Uani 1 1 d . .
H42 H 0.9393 -0.1264 0.2745 0.067 Uiso 1 1 calc R U
C43 C 1.0974(5) -0.2075(5) 0.3179(4) 0.0630(15) Uani 1 1 d . .
H43 H 1.0844 -0.2787 0.3026 0.076 Uiso 1 1 calc R U
C44 C 1.2026(5) -0.1972(4) 0.3556(4) 0.0602(14) Uani 1 1 d . .
H44 H 1.2617 -0.2599 0.3653 0.072 Uiso 1 1 calc R U
C45 C 1.2210(5) -0.0932(4) 0.3791(4) 0.0597(14) Uani 1 1 d . .
H45 H 1.2931 -0.0844 0.4048 0.072 Uiso 1 1 calc R U
C46 C 1.1341(5) -0.0035(4) 0.3649(4) 0.0542(13) Uani 1 1 d . .
H46 H 1.1467 0.0668 0.3817 0.065 Uiso 1 1 calc R U
N1 N 0.7764(4) 0.5160(3) 0.2785(3) 0.0463(10) Uani 1 1 d . .
N2 N 0.6148(3) 0.4073(3) 0.3768(3) 0.0439(9) Uani 1 1 d . .
N3 N 0.5554(4) 0.5694(3) 0.2011(3) 0.0473(10) Uani 1 1 d . .
N4 N 0.7711(3) 0.2816(3) 0.2773(3) 0.0461(10) Uani 1 1 d . .
O1 O 0.7139(3) 0.4501(3) 0.1137(2) 0.0475(8) Uani 1 1 d . .
O2 O 0.5472(3) 0.3352(3) 0.2161(2) 0.0493(8) Uani 1 1 d . .
O3 O 0.9588(3) 0.6683(3) -0.0213(2) 0.0637(10) Uani 1 1 d . .
O4 O 1.0236(3) 0.6753(3) 0.1231(2) 0.0562(9) Uani 1 1 d . .
O5 O 0.3338(4) 0.1326(3) 0.4117(3) 0.0714(11) Uani 1 1 d . .
O6 O 0.3927(3) 0.2110(3) 0.5275(3) 0.0608(10) Uani 1 1 d . .
Fe1 Fe 0.66287(7) 0.42692(6) 0.24634(5) 0.0460(2) Uani 1 1 d . .

loop_
_atom_site_aniso_label
_atom_site_aniso_U_11
_atom_site_aniso_U_22
_atom_site_aniso_U_33
_atom_site_aniso_U_23
_atom_site_aniso_U_13
_atom_site_aniso_U_12
C1 0.052(3) 0.041(3) 0.044(3) -0.007(2) -0.005(2) 0.001(2)
C2 0.052(3) 0.043(3) 0.046(3) -0.008(2) -0.006(2) 0.000(2)
C3 0.049(3) 0.041(2) 0.045(3) -0.008(2) -0.001(2) -0.002(2)
C4 0.059(3) 0.038(2) 0.041(2) -0.007(2) -0.001(2) -0.001(2)
C5 0.056(3) 0.045(3) 0.043(3) -0.006(2) 0.001(2) -0.006(2)
C6 0.061(3) 0.042(3) 0.043(3) -0.010(2) -0.002(2) 0.000(2)
C7 0.058(3) 0.054(3) 0.050(3) -0.011(2) 0.003(3) -0.006(3)
C8 0.068(4) 0.057(3) 0.045(3) -0.015(2) -0.006(3) -0.003(3)
C9 0.072(4) 0.056(3) 0.044(3) -0.011(2) -0.009(3) 0.002(3)
C10 0.060(3) 0.054(3) 0.047(3) -0.010(2) 0.000(2) 0.001(3)
C11 0.051(3) 0.045(3) 0.042(3) -0.008(2) -0.003(2) 0.004(2)
C12 0.054(3) 0.042(2) 0.043(3) -0.008(2) 0.003(2) -0.004(2)
C13 0.053(3) 0.037(2) 0.046(3) -0.008(2) -0.002(2) -0.003(2)
C14 0.049(3) 0.042(3) 0.051(3) -0.005(2) -0.003(2) 0.003(2)
C15 0.051(3) 0.042(3) 0.046(3) -0.008(2) 0.000(2) -0.007(2)
C16 0.051(3) 0.041(3) 0.058(3) -0.008(2) -0.006(3) 0.000(2)
C17 0.068(4) 0.052(3) 0.041(3) -0.010(2) -0.008(2) -0.005(3)
C18 0.057(3) 0.044(3) 0.051(3) -0.009(2) 0.001(3) -0.009(2)
C19 0.057(3) 0.053(3) 0.060(3) -0.005(2) -0.003(3) -0.014(3)
C20 0.068(4) 0.055(3) 0.057(3) -0.008(2) 0.000(3) -0.013(3)
C21 0.071(4) 0.048(3) 0.052(3) -0.009(2) -0.011(3) -0.008(3)
C22 0.056(3) 0.047(3) 0.058(3) -0.008(2) -0.009(3) 0.003(3)
C23 0.069(4) 0.058(3) 0.061(3) -0.007(3) 0.002(3) -0.013(3)
C24 0.089(5) 0.060(3) 0.068(4) 0.002(3) 0.006(3) -0.004(3)
C25 0.058(3) 0.049(3) 0.049(3) -0.014(2) -0.010(2) -0.003(2)
C26 0.065(4) 0.048(3) 0.047(3) -0.008(2) -0.010(3) -0.004(3)
C27 0.050(3) 0.046(3) 0.054(3) -0.004(2) -0.002(2) -0.004(2)
C28 0.062(3) 0.044(3) 0.046(3) -0.006(2) -0.003(2) -0.003(2)
C29 0.054(3) 0.051(3) 0.046(3) -0.008(2) -0.004(2) -0.008(2)
C30 0.051(3) 0.042(3) 0.061(3) -0.009(2) -0.008(2) -0.006(2)
C31 0.060(3) 0.046(3) 0.057(3) -0.002(2) -0.004(3) -0.002(2)
C32 0.063(4) 0.053(3) 0.065(3) 0.002(3) -0.003(3) -0.005(3)
C33 0.067(4) 0.043(3) 0.085(4) 0.004(3) -0.015(3) -0.005(3)
C34 0.068(4) 0.045(3) 0.074(4) -0.015(3) -0.014(3) -0.004(3)
C35 0.057(3) 0.049(3) 0.066(3) -0.013(3) -0.009(3) -0.007(3)
C36 0.063(3) 0.050(3) 0.044(3) -0.012(2) -0.002(2) -0.007(3)
C37 0.068(4) 0.046(3) 0.054(3) -0.017(2) -0.005(3) -0.002(3)
C38 0.052(3) 0.045(3) 0.047(3) -0.009(2) -0.003(2) -0.006(2)
C39 0.060(3) 0.053(3) 0.045(3) -0.005(2) -0.007(2) -0.001(3)
C40 0.057(3) 0.049(3) 0.049(3) -0.016(2) -0.006(2) 0.000(2)
C41 0.056(3) 0.046(3) 0.044(3) -0.005(2) -0.001(2) -0.004(2)
C42 0.055(3) 0.054(3) 0.059(3) -0.015(2) -0.003(3) -0.002(3)
C43 0.075(4) 0.045(3) 0.067(3) -0.009(2) 0.006(3) -0.004(3)
C44 0.063(4) 0.047(3) 0.065(3) -0.004(2) 0.002(3) 0.005(3)
C45 0.056(3) 0.055(3) 0.064(3) -0.009(3) -0.007(3) 0.001(3)
C46 0.061(4) 0.048(3) 0.053(3) -0.011(2) -0.003(3) -0.001(3)
N1 0.055(3) 0.042(2) 0.040(2) -0.0062(17) 0.0006(19) -0.0041(19)
N2 0.052(3) 0.036(2) 0.041(2) -0.0019(16) -0.0029(19) -0.0046(19)
N3 0.054(3) 0.045(2) 0.044(2) -0.0095(17) -0.0044(19) -0.0072(19)
N4 0.053(3) 0.042(2) 0.043(2) -0.0082(17) -0.0059(19) -0.0029(19)
O1 0.057(2) 0.0410(17) 0.0433(18) -0.0070(14) -0.0028(16) -0.0046(16)
O2 0.054(2) 0.0436(17) 0.0482(19) -0.0061(15) -0.0037(16) -0.0043(16)
O3 0.082(3) 0.067(2) 0.043(2) -0.0089(17) 0.0031(19) -0.018(2)
O4 0.064(2) 0.057(2) 0.0461(19) -0.0039(16) -0.0009(17) -0.0173(18)
O5 0.082(3) 0.069(2) 0.065(2) -0.0082(19) -0.004(2) -0.031(2)
O6 0.072(3) 0.052(2) 0.057(2) -0.0072(16) 0.0054(19) -0.0135(18)
Fe1 0.0554(5) 0.0403(4) 0.0409(4) -0.0058(3) -0.0038(3) -0.0040(3)

loop_
_atom_type_symbol
_atom_type_description
_atom_type_scat_dispersion_real
_atom_type_scat_dispersion_imag
_atom_type_scat_source
C C 0.0033 0.0016 'International Tables Vol C Tables 4.2.6.8 and 6.1.1.4'
H H 0.0000 0.0000 'International Tables Vol C Tables 4.2.6.8 and 6.1.1.4'
N N 0.0061 0.0033 'International Tables Vol C Tables 4.2.6.8 and 6.1.1.4'
O O 0.0106 0.0060 'International Tables Vol C Tables 4.2.6.8 and 6.1.1.4'
Fe Fe 0.3463 0.8444 'International Tables Vol C Tables 4.2.6.8 and 6.1.1.4'

loop_
_geom_angle_atom_site_label_1
_geom_angle_atom_site_label_2
_geom_angle_atom_site_label_3
_geom_angle
O1 C1 C2 123.4(4)
O1 C1 C17 114.2(4)
C2 C1 C17 122.4(4)
C3 C2 C1 123.5(4)
C3 C2 C18 117.6(4)
C1 C2 C18 118.9(4)
N1 C3 C2 126.0(5)
N1 C3 H3 117.0
C2 C3 H3 117.0
C5 C4 N1 127.4(4)
C5 C4 C13 120.0(4)
N1 C4 C13 112.6(4)
C4 C5 C6 122.0(5)
C4 C5 H5 119.0
C6 C5 H5 119.0
C7 C6 C5 123.0(5)
C7 C6 C11 118.7(4)
C5 C6 C11 118.3(5)
C8 C7 C6 121.3(5)
C8 C7 H7 119.3
C6 C7 H7 119.3
C7 C8 C9 119.9(5)
C7 C8 H8 120.0
C9 C8 H8 120.0
C10 C9 C8 121.1(5)
C10 C9 H9 119.4
C8 C9 H9 119.4
C9 C10 C11 120.9(5)
C9 C10 H10 119.5
C11 C10 H10 119.5
C12 C11 C10 123.0(5)
C12 C11 C6 118.9(4)
C10 C11 C6 118.1(5)
C13 C12 C11 121.6(5)
C13 C12 H12 119.2
C11 C12 H12 119.2
C12 C13 N2 126.4(4)
C12 C13 C4 118.9(4)
N2 C13 C4 114.6(4)
N2 C14 C15 126.8(5)
N2 C14 H14 116.6
C15 C14 H14 116.6
C14 C15 C16 123.2(4)
C14 C15 C22 117.5(4)
C16 C15 C22 119.3(5)
O2 C16 C15 123.7(5)
O2 C16 C21 113.0(4)
C15 C16 C21 123.3(5)
C1 C17 H17A 109.5
C1 C17 H17B 109.5
H17A C17 H17B 109.5
C1 C17 H17C 109.5
H17A C17 H17C 109.5
H17B C17 H17C 109.5
O3 C18 O4 120.7(4)
O3 C18 C2 127.3(5)
O4 C18 C2 112.0(4)
O4 C19 C20 110.7(4)
O4 C19 H19A 109.5
C20 C19 H19A 109.5
O4 C19 H19B 109.5
C20 C19 H19B 109.5
H19A C19 H19B 108.1
C19 C20 H20A 109.5
C19 C20 H20B 109.5
H20A C20 H20B 109.5
C19 C20 H20C 109.5
H20A C20 H20C 109.5
H20B C20 H20C 109.5
C16 C21 H21A 109.5
C16 C21 H21B 109.5
H21A C21 H21B 109.5
C16 C21 H21C 109.5
H21A C21 H21C 109.5
H21B C21 H21C 109.5
O5 C22 O6 120.1(5)
O5 C22 C15 127.8(5)
O6 C22 C15 112.1(5)
O6 C23 C24 110.7(4)
O6 C23 H23A 109.5
C24 C23 H23A 109.5
O6 C23 H23B 109.5
C24 C23 H23B 109.5
H23A C23 H23B 108.1
C23 C24 H24A 109.5
C23 C24 H24B 109.5
H24A C24 H24B 109.5
C23 C24 H24C 109.5
H24A C24 H24C 109.5
H24B C24 H24C 109.5
N3 C25 C26 123.2(5)
N3 C25 H25 118.4
C26 C25 H25 118.4
C25 C26 C27 121.4(5)
C25 C26 H26 119.3
C27 C26 H26 119.3
C26 C27 C28 115.3(4)
C26 C27 C30 122.8(5)
C28 C27 C30 121.7(4)
C29 C28 C27 120.3(5)
C29 C28 H28 119.9
C27 C28 H28 119.9
N3 C29 C28 123.5(5)
N3 C29 H29 118.2
C28 C29 H29 118.2
C31 C30 C35 118.8(5)
C31 C30 C27 119.8(4)
C35 C30 C27 121.4(5)
C30 C31 C32 120.2(5)
C30 C31 H31 119.9
C32 C31 H31 119.9
C33 C32 C31 120.6(5)
C33 C32 H32 119.7
C31 C32 H32 119.7
C32 C33 C34 119.6(5)
C32 C33 H33 120.2
C34 C33 H33 120.2
C35 C34 C33 120.6(5)
C35 C34 H34 119.7
C33 C34 H34 119.7
C34 C35 C30 120.2(5)
C34 C35 H35 119.9
C30 C35 H35 119.9
N4 C36 C37 123.1(5)
N4 C36 H36 118.4
C37 C36 H36 118.4
C38 C37 C36 120.9(5)
C38 C37 H37 119.5
C36 C37 H37 119.5
C37 C38 C39 116.0(5)
C37 C38 C41 123.4(4)
C39 C38 C41 120.5(4)
C40 C39 C38 119.8(5)
C40 C39 H39 120.1
C38 C39 H39 120.1
N4 C40 C39 124.3(4)
N4 C40 H40 117.8
C39 C40 H40 117.8
C42 C41 C46 118.9(5)
C42 C41 C38 120.7(5)
C46 C41 C38 120.4(4)
C43 C42 C41 119.4(5)
C43 C42 H42 120.3
C41 C42 H42 120.3
C44 C43 C42 121.9(5)
C44 C43 H43 119.1
C42 C43 H43 119.1
C43 C44 C45 119.0(5)
C43 C44 H44 120.5
C45 C44 H44 120.5
C46 C45 C44 119.6(5)
C46 C45 H45 120.2
C44 C45 H45 120.2
C45 C46 C41 121.3(5)
C45 C46 H46 119.4
C41 C46 H46 119.4
C3 N1 C4 120.5(4)
C3 N1 Fe1 125.5(3)
C4 N1 Fe1 114.0(3)
C14 N2 C13 121.6(4)
C14 N2 Fe1 124.6(3)
C13 N2 Fe1 113.2(3)
C25 N3 C29 116.0(4)
C25 N3 Fe1 118.7(3)
C29 N3 Fe1 125.0(3)
C36 N4 C40 115.7(4)
C36 N4 Fe1 120.0(3)
C40 N4 Fe1 124.2(3)
C1 O1 Fe1 127.5(3)
C16 O2 Fe1 127.4(3)
C18 O4 C19 115.6(4)
C22 O6 C23 115.4(4)
N1 Fe1 N2 85.44(16)
N1 Fe1 O2 178.95(15)
N2 Fe1 O2 93.57(15)
N1 Fe1 O1 93.20(15)
N2 Fe1 O1 178.59(16)
O2 Fe1 O1 87.79(14)
N1 Fe1 N3 91.02(16)
N2 Fe1 N3 94.59(16)
O2 Fe1 N3 89.41(15)
O1 Fe1 N3 85.02(15)
N1 Fe1 N4 91.73(16)
N2 Fe1 N4 91.11(16)
O2 Fe1 N4 87.94(15)
O1 Fe1 N4 89.33(14)
N3 Fe1 N4 173.85(16)

loop_
_geom_bond_atom_site_label_1
_geom_bond_atom_site_label_2
_geom_bond_distance
C1 O1 1.268(6)
C1 C2 1.423(7)
C1 C17 1.507(7)
C2 C3 1.413(7)
C2 C18 1.471(7)
C3 N1 1.305(6)
C3 H3 0.9500
C4 C5 1.352(7)
C4 N1 1.433(6)
C4 C13 1.440(7)
C5 C6 1.413(7)
C5 H5 0.9500
C6 C7 1.411(7)
C6 C11 1.432(7)
C7 C8 1.361(7)
C7 H7 0.9500
C8 C9 1.391(8)
C8 H8 0.9500
C9 C10 1.361(7)
C9 H9 0.9500
C10 C11 1.414(7)
C10 H10 0.9500
C11 C12 1.404(7)
C12 C13 1.375(6)
C12 H12 0.9500
C13 N2 1.423(6)
C14 N2 1.299(6)
C14 C15 1.406(7)
C14 H14 0.9500
C15 C16 1.422(7)
C15 C22 1.466(7)
C16 O2 1.277(6)
C16 C21 1.502(7)
C17 H17A 0.9800
C17 H17B 0.9800
C17 H17C 0.9800
C18 O3 1.213(6)
C18 O4 1.376(6)
C19 O4 1.442(6)
C19 C20 1.507(7)
C19 H19A 0.9900
C19 H19B 0.9900
C20 H20A 0.9800
C20 H20B 0.9800
C20 H20C 0.9800
C21 H21A 0.9800
C21 H21B 0.9800
C21 H21C 0.9800
C22 O5 1.207(6)
C22 O6 1.373(6)
C23 O6 1.447(6)
C23 C24 1.511(8)
C23 H23A 0.9900
C23 H23B 0.9900
C24 H24A 0.9800
C24 H24B 0.9800
C24 H24C 0.9800
C25 N3 1.346(6)
C25 C26 1.372(7)
C25 H25 0.9500
C26 C27 1.392(7)
C26 H26 0.9500
C27 C28 1.405(7)
C27 C30 1.475(7)
C28 C29 1.380(7)
C28 H28 0.9500
C29 N3 1.355(6)
C29 H29 0.9500
C30 C31 1.398(7)
C30 C35 1.402(7)
C31 C32 1.404(7)
C31 H31 0.9500
C32 C33 1.374(8)
C32 H32 0.9500
C33 C34 1.394(8)
C33 H33 0.9500
C34 C35 1.392(7)
C34 H34 0.9500
C35 H35 0.9500
C36 N4 1.349(6)
C36 C37 1.391(7)
C36 H36 0.9500
C37 C38 1.386(7)
C37 H37 0.9500
C38 C39 1.402(7)
C38 C41 1.482(7)
C39 C40 1.379(7)
C39 H39 0.9500
C40 N4 1.351(6)
C40 H40 0.9500
C41 C42 1.393(7)
C41 C46 1.396(7)
C42 C43 1.378(7)
C42 H42 0.9500
C43 C44 1.378(8)
C43 H43 0.9500
C44 C45 1.394(7)
C44 H44 0.9500
C45 C46 1.377(7)
C45 H45 0.9500
C46 H46 0.9500
N1 Fe1 1.903(4)
N2 Fe1 1.906(4)
N3 Fe1 1.996(4)
N4 Fe1 2.004(4)
O1 Fe1 1.943(3)
O2 Fe1 1.933(3)

loop_
_geom_torsion_atom_site_label_1
_geom_torsion_atom_site_label_2
_geom_torsion_atom_site_label_3
_geom_torsion_atom_site_label_4
_geom_torsion
O1 C1 C2 C3 -6.5(7)
C17 C1 C2 C3 172.9(4)
O1 C1 C2 C18 174.9(4)
C17 C1 C2 C18 -5.8(7)
C1 C2 C3 N1 -2.0(8)
C18 C2 C3 N1 176.7(5)
N1 C4 C5 C6 -177.6(4)
C13 C4 C5 C6 0.8(7)
C4 C5 C6 C7 177.1(5)
C4 C5 C6 C11 -1.7(7)
C5 C6 C7 C8 -177.7(5)
C11 C6 C7 C8 1.1(7)
C6 C7 C8 C9 -0.3(8)
C7 C8 C9 C10 -1.1(8)
C8 C9 C10 C11 1.6(8)
C9 C10 C11 C12 178.5(5)
C9 C10 C11 C6 -0.7(7)
C7 C6 C11 C12 -179.8(4)
C5 C6 C11 C12 -1.0(7)
C7 C6 C11 C10 -0.6(7)
C5 C6 C11 C10 178.3(4)
C10 C11 C12 C13 -174.4(4)
C6 C11 C12 C13 4.7(7)
C11 C12 C13 N2 172.9(4)
C11 C12 C13 C4 -5.7(7)
C5 C4 C13 C12 2.9(7)
N1 C4 C13 C12 -178.5(4)
C5 C4 C13 N2 -175.8(4)
N1 C4 C13 N2 2.8(6)
N2 C14 C15 C16 -1.2(8)
N2 C14 C15 C22 179.4(5)
C14 C15 C16 O2 4.3(8)
C22 C15 C16 O2 -176.4(4)
C14 C15 C16 C21 -175.2(5)
C22 C15 C16 C21 4.2(7)
C3 C2 C18 O3 -170.2(5)
C1 C2 C18 O3 8.5(8)
C3 C2 C18 O4 10.5(6)
C1 C2 C18 O4 -170.7(4)
C14 C15 C22 O5 -176.5(5)
C16 C15 C22 O5 4.2(8)
C14 C15 C22 O6 4.7(6)
C16 C15 C22 O6 -174.7(4)
N3 C25 C26 C27 -4.4(8)
C25 C26 C27 C28 0.2(8)
C25 C26 C27 C30 175.0(5)
C26 C27 C28 C29 1.3(7)
C30 C27 C28 C29 -173.6(4)
C27 C28 C29 N3 1.1(8)
C26 C27 C30 C31 -28.6(8)
C28 C27 C30 C31 145.9(5)
C26 C27 C30 C35 151.8(5)
C28 C27 C30 C35 -33.7(7)
C35 C30 C31 C32 0.6(8)
C27 C30 C31 C32 -179.0(5)
C30 C31 C32 C33 -0.6(8)
C31 C32 C33 C34 0.0(9)
C32 C33 C34 C35 0.6(9)
C33 C34 C35 C30 -0.6(8)
C31 C30 C35 C34 0.0(8)
C27 C30 C35 C34 179.6(5)
N4 C36 C37 C38 0.2(8)
C36 C37 C38 C39 1.7(7)
C36 C37 C38 C41 -176.6(5)
C37 C38 C39 C40 -1.6(7)
C41 C38 C39 C40 176.7(5)
C38 C39 C40 N4 -0.4(8)
C37 C38 C41 C42 -44.8(7)
C39 C38 C41 C42 137.0(5)
C37 C38 C41 C46 134.0(5)
C39 C38 C41 C46 -44.2(7)
C46 C41 C42 C43 0.9(7)
C38 C41 C42 C43 179.7(5)
C41 C42 C43 C44 -1.4(8)
C42 C43 C44 C45 0.8(8)
C43 C44 C45 C46 0.3(8)
C44 C45 C46 C41 -0.8(8)
C42 C41 C46 C45 0.1(7)
C38 C41 C46 C45 -178.6(5)
C2 C3 N1 C4 -176.1(4)
C2 C3 N1 Fe1 3.6(7)
C5 C4 N1 C3 -4.1(7)
C13 C4 N1 C3 177.4(4)
C5 C4 N1 Fe1 176.2(4)
C13 C4 N1 Fe1 -2.3(5)
C15 C14 N2 C13 -177.6(4)
C15 C14 N2 Fe1 -6.6(7)
C12 C13 N2 C14 -8.7(7)
C4 C13 N2 C14 170.0(4)
C12 C13 N2 Fe1 179.3(4)
C4 C13 N2 Fe1 -2.1(5)
C26 C25 N3 C29 6.6(7)
C26 C25 N3 Fe1 -167.9(4)
C28 C29 N3 C25 -5.0(7)
C28 C29 N3 Fe1 169.1(4)
C37 C36 N4 C40 -2.2(7)
C37 C36 N4 Fe1 175.0(4)
C39 C40 N4 C36 2.3(7)
C39 C40 N4 Fe1 -174.7(4)
C2 C1 O1 Fe1 12.4(7)
C17 C1 O1 Fe1 -167.0(3)
C15 C16 O2 Fe1 0.8(7)
C21 C16 O2 Fe1 -179.6(3)
O3 C18 O4 C19 2.1(7)
C2 C18 O4 C19 -178.6(4)
C20 C19 O4 C18 79.7(5)
O5 C22 O6 C23 2.8(7)
C15 C22 O6 C23 -178.3(4)
C24 C23 O6 C22 82.1(6)
